data_7206366
loop_
_publ_author_name
'Biswas, Apurba'
'Saha, Rajat'
'Ghosh, Ashutosh'

_publ_section_title
;
 Two unusual mixed-valent trinuclear CuII2CuI complexes containing
 copper(i) tribromide dianion as bridging ligand: Identification of an
 unprecedented doubly hydrogen-bonded water dimer
;
_journal_issue 17
_journal_name_full CrystEngComm
_journal_page_first 5342
_journal_paper_doi 10.1039/c0ce00784f
_journal_volume 13
_journal_year 2011
_chemical_formula_moiety 'C22 H32 Br5 Cu3 N4 O2, 2(H2 O)'
_chemical_formula_sum 'C22 H36 Br5 Cu3 N4 O4'
_chemical_formula_weight 1010.72
_chemical_name_systematic
;
?
;
_space_group_IT_number 15
_symmetry_cell_setting monoclinic
_symmetry_Int_Tables_number 15
_symmetry_space_group_name_Hall '-C 2yc'
_symmetry_space_group_name_H-M 'C 1 2/c 1'
_atom_sites_solution_hydrogens geom
_atom_sites_solution_primary direct
_atom_sites_solution_secondary difmap
_audit_creation_method SHELXL-97
_cell_angle_alpha 90.00
_cell_angle_beta 118.944(4)
_cell_angle_gamma 90.00
_cell_formula_units_Z 4
_cell_length_a 22.979(10)
_cell_length_b 10.157(4)
_cell_length_c 15.902(7)
_cell_measurement_reflns_used 2239
_cell_measurement_temperature 296(2)
_cell_measurement_theta_max 23.03
_cell_measurement_theta_min 2.03
_cell_volume 3248(2)
_computing_cell_refinement 'Bruker SMART'
_computing_data_collection 'Bruker SMART'
_computing_data_reduction 'Bruker SHELXTL'
_computing_molecular_graphics 'Ortep-3 for windows (Farrugia, 1997)'
_computing_publication_material 'Platon99 (Spek, 1999)'
_computing_structure_refinement 'SHELXL-97 (Sheldrick, 1997)'
_computing_structure_solution 'SHELXS-97 (Sheldrick, 1997)'
_diffrn_ambient_temperature 296(2)
_diffrn_measured_fraction_theta_full 0.987
_diffrn_measured_fraction_theta_max 0.987
_diffrn_radiation_monochromator graphite
_diffrn_radiation_source 'fine-focus sealed tube'
_diffrn_radiation_type MoK\a
_diffrn_radiation_wavelength 0.71073
_diffrn_reflns_av_R_equivalents 0.0431
_diffrn_reflns_av_sigmaI/netI 0.0561
_diffrn_reflns_limit_h_max 25
_diffrn_reflns_limit_h_min -24
_diffrn_reflns_limit_k_max 10
_diffrn_reflns_limit_k_min -11
_diffrn_reflns_limit_l_max 17
_diffrn_reflns_limit_l_min -17
_diffrn_reflns_number 6068
_diffrn_reflns_theta_full 23.03
_diffrn_reflns_theta_max 23.03
_diffrn_reflns_theta_min 2.03
_exptl_absorpt_coefficient_mu 8.131
_exptl_absorpt_correction_T_max 0.375
_exptl_absorpt_correction_T_min 0.307
_exptl_absorpt_correction_type empirical
_exptl_crystal_colour 'deep brown'
_exptl_crystal_density_diffrn 2.067
_exptl_crystal_density_method 'not measured'
_exptl_crystal_description plate
_exptl_crystal_F_000 1960
_exptl_crystal_size_max 0.14
_exptl_crystal_size_mid 0.13
_exptl_crystal_size_min 0.12
_refine_diff_density_max 1.193
_refine_diff_density_min -1.208
_refine_diff_density_rms 0.160
_refine_ls_extinction_method none
_refine_ls_goodness_of_fit_ref 1.044
_refine_ls_hydrogen_treatment nonref
_refine_ls_matrix_type full
_refine_ls_number_parameters 173
_refine_ls_number_reflns 2239
_refine_ls_number_restraints 0
_refine_ls_restrained_S_all 1.044
_refine_ls_R_factor_all 0.0973
_refine_ls_R_factor_gt 0.0624
_refine_ls_shift/su_max 0.000
_refine_ls_shift/su_mean 0.000
_refine_ls_structure_factor_coef Fsqd
_refine_ls_weighting_details 'calc w=1/[\s^2^(Fo^2^)+(0.1234P)^2^+13.6695P] where P=(Fo^2^+2Fc^2^)/3'
_refine_ls_weighting_scheme calc
_refine_ls_wR_factor_gt 0.1790
_refine_ls_wR_factor_ref 0.2024
_reflns_number_gt 1508
_reflns_number_total 2239
_reflns_threshold_expression >2sigma(I)
_cod_data_source_file c0ce00784f.txt
_cod_data_source_block 1
_cod_depositor_comments
;
The following automatic conversions were performed:

'_symmetry_cell_setting' value 'Monoclinic' changed to 'monoclinic'
according to /home/saulius/struct/CIF-dictionaries/cif_core.dic
dictionary named 'cif_core.dic' version 2.4.1 from 2010-06-29.

Automatic conversion script
Id: cif_fix_values 1715 2011-07-08 13:25:40Z adriana 
;
_cod_original_sg_symbol_H-M 'C 2/c'
_cod_database_code 7206366

loop_
_symmetry_equiv_pos_as_xyz
'x, y, z'
'-x, y, -z+1/2'
'x+1/2, y+1/2, z'
'-x+1/2, y+1/2, -z+1/2'
'-x, -y, -z'
'x, -y, z-1/2'
'-x+1/2, -y+1/2, -z'
'x+1/2, -y+1/2, z-1/2'

loop_
_atom_site_label
_atom_site_type_symbol
_atom_site_fract_x
_atom_site_fract_y
_atom_site_fract_z
_atom_site_U_iso_or_equiv
_atom_site_adp_type
_atom_site_occupancy
_atom_site_symmetry_multiplicity
_atom_site_calc_flag
_atom_site_refinement_flags
Br4 Br 0.19908(8) 0.9554(2) 0.27629(12) 0.0989(7) Uani 1 1 d .
Br1 Br 0.53508(9) 1.09392(14) 0.39815(9) 0.0790(6) Uani 1 1 d .
Br2 Br 0.5000 1.4398(2) 0.2500 0.1146(10) Uani 1 2 d S
Cu1 Cu 0.53266(6) 0.83447(14) 0.35947(9) 0.0429(5) Uani 1 1 d .
Cu2 Cu 0.5000 1.2088(3) 0.2500 0.0741(8) Uani 1 2 d S
O1 O 0.4455(3) 0.8486(8) 0.2442(5) 0.0481(19) Uani 1 1 d .
N2 N 0.6208(5) 0.7704(11) 0.4708(6) 0.060(3) Uani 1 1 d .
C4 C 0.2789(6) 0.9238(16) 0.2681(9) 0.067(4) Uani 1 1 d .
C5 C 0.3209(5) 0.8280(12) 0.3224(8) 0.044(3) Uani 1 1 d .
H5 H 0.3127 0.7800 0.3654 0.053 Uiso 1 1 calc R
C6 C 0.3763(5) 0.8031(11) 0.3126(7) 0.040(3) Uani 1 1 d .
C7 C 0.4249(6) 0.6988(11) 0.3731(9) 0.052(3) Uani 1 1 d .
H7A H 0.4095 0.6569 0.4136 0.062 Uiso 1 1 calc R
H7B H 0.4282 0.6321 0.3320 0.062 Uiso 1 1 calc R
N1 N 0.4913(4) 0.7597(9) 0.4340(6) 0.045(2) Uani 1 1 d .
H1 H 0.4856 0.8272 0.4669 0.054 Uiso 1 1 calc R
C1 C 0.3898(5) 0.8747(12) 0.2520(8) 0.051(3) Uani 1 1 d .
C2 C 0.3497(7) 0.9804(15) 0.2021(10) 0.071(4) Uani 1 1 d .
H2 H 0.3609 1.0337 0.1645 0.086 Uiso 1 1 calc R
C3 C 0.2930(7) 1.0059(16) 0.2090(10) 0.076(4) Uani 1 1 d .
H3 H 0.2649 1.0754 0.1755 0.092 Uiso 1 1 calc R
C8 C 0.5393(6) 0.6684(13) 0.5051(10) 0.068(4) Uani 1 1 d .
H8A H 0.5394 0.5858 0.4744 0.081 Uiso 1 1 calc R
H8B H 0.5275 0.6506 0.5548 0.081 Uiso 1 1 calc R
C9 C 0.6063(7) 0.7304(16) 0.5478(9) 0.078(4) Uani 1 1 d .
H9A H 0.6076 0.8068 0.5853 0.094 Uiso 1 1 calc R
H9B H 0.6397 0.6683 0.5903 0.094 Uiso 1 1 calc R
C10 C 0.6765(7) 0.8643(17) 0.5160(10) 0.092(5) Uani 1 1 d .
H10A H 0.6886 0.8939 0.4692 0.138 Uiso 1 1 calc R
H10B H 0.7140 0.8218 0.5680 0.138 Uiso 1 1 calc R
H10C H 0.6633 0.9384 0.5403 0.138 Uiso 1 1 calc R
C11 C 0.6439(7) 0.6586(15) 0.4354(11) 0.084(4) Uani 1 1 d .
H11A H 0.6529 0.6884 0.3856 0.126 Uiso 1 1 calc R
H11B H 0.6100 0.5920 0.4101 0.126 Uiso 1 1 calc R
H11C H 0.6837 0.6225 0.4873 0.126 Uiso 1 1 calc R
O2W O 0.3146(16) 0.689(2) 0.5274(15) 0.43(3) Uani 1 1 d .
H1W2 H 0.2913 0.7279 0.5484 0.515 Uiso 1 1 d R
H2W2 H 0.3665 0.7063 0.5833 0.515 Uiso 1 1 d R

loop_
_atom_site_aniso_label
_atom_site_aniso_U_11
_atom_site_aniso_U_22
_atom_site_aniso_U_33
_atom_site_aniso_U_23
_atom_site_aniso_U_13
_atom_site_aniso_U_12
Br4 0.0585(10) 0.1444(18) 0.0921(12) -0.0257(11) 0.0352(9) 0.0158(10)
Br1 0.1417(15) 0.0524(9) 0.0626(9) -0.0058(6) 0.0651(10) 0.0002(9)
Br2 0.172(3) 0.0508(15) 0.0961(18) 0.000 0.0447(18) 0.000
Cu1 0.0405(8) 0.0541(10) 0.0372(8) 0.0009(6) 0.0213(6) 0.0011(7)
Cu2 0.0909(18) 0.0674(17) 0.0751(16) 0.000 0.0490(14) 0.000
O1 0.041(4) 0.068(5) 0.037(4) 0.008(4) 0.020(3) 0.013(4)
N2 0.044(6) 0.084(8) 0.045(6) 0.000(5) 0.017(5) -0.001(6)
C4 0.042(7) 0.097(11) 0.058(8) -0.033(8) 0.021(6) 0.000(8)
C5 0.029(6) 0.056(8) 0.047(6) 0.000(5) 0.018(5) 0.001(6)
C6 0.032(6) 0.050(7) 0.037(6) 0.002(5) 0.015(5) 0.000(5)
C7 0.051(7) 0.041(7) 0.084(8) 0.000(6) 0.049(7) -0.004(6)
N1 0.049(6) 0.046(6) 0.046(5) 0.002(4) 0.028(5) 0.008(5)
C1 0.032(6) 0.071(9) 0.038(6) -0.002(6) 0.008(5) 0.013(6)
C2 0.059(9) 0.089(11) 0.073(9) 0.013(8) 0.038(8) 0.016(8)
C3 0.062(9) 0.097(12) 0.064(9) 0.019(8) 0.026(7) 0.036(8)
C8 0.062(9) 0.056(9) 0.084(10) 0.039(7) 0.035(7) 0.027(7)
C9 0.062(9) 0.109(13) 0.058(8) 0.029(8) 0.024(7) 0.027(9)
C10 0.062(9) 0.116(14) 0.067(10) -0.018(9) 0.008(8) -0.013(9)
C11 0.069(10) 0.087(12) 0.080(10) -0.006(9) 0.024(8) 0.027(9)
O2W 0.63(6) 0.21(2) 0.139(17) 0.059(14) -0.06(2) -0.23(3)

loop_
_atom_type_symbol
_atom_type_description
_atom_type_scat_dispersion_real
_atom_type_scat_dispersion_imag
_atom_type_scat_source
C C 0.0033 0.0016 'International Tables Vol C Tables 4.2.6.8 and 6.1.1.4'
H H 0.0000 0.0000 'International Tables Vol C Tables 4.2.6.8 and 6.1.1.4'
N N 0.0061 0.0033 'International Tables Vol C Tables 4.2.6.8 and 6.1.1.4'
O O 0.0106 0.0060 'International Tables Vol C Tables 4.2.6.8 and 6.1.1.4'
Cu Cu 0.3201 1.2651 'International Tables Vol C Tables 4.2.6.8 and 6.1.1.4'
Br Br -0.2901 2.4595 'International Tables Vol C Tables 4.2.6.8 and 6.1.1.4'

loop_
_geom_angle_atom_site_label_1
_geom_angle_atom_site_label_2
_geom_angle_atom_site_label_3
_geom_angle
_geom_angle_site_symmetry_1
_geom_angle_site_symmetry_3
Cu2 Br1 Cu1 106.96(8) . .
O1 Cu1 O1 76.6(3) 2_655 .
O1 Cu1 N1 157.5(4) 2_655 .
O1 Cu1 N1 91.1(3) . .
O1 Cu1 N2 101.7(3) 2_655 .
O1 Cu1 N2 165.5(4) . .
N1 Cu1 N2 85.5(4) . .
O1 Cu1 Br1 97.8(2) 2_655 .
O1 Cu1 Br1 92.3(2) . .
N1 Cu1 Br1 101.5(3) . .
N2 Cu1 Br1 102.1(3) . .
O1 Cu1 Cu1 38.8(2) 2_655 2_655
O1 Cu1 Cu1 38.46(19) . 2_655
N1 Cu1 Cu1 124.4(3) . 2_655
N2 Cu1 Cu1 136.2(3) . 2_655
Br1 Cu1 Cu1 101.79(4) . 2_655
Br2 Cu2 Br1 119.19(7) . 2_655
Br2 Cu2 Br1 119.19(7) . .
Br1 Cu2 Br1 121.62(13) 2_655 .
C1 O1 Cu1 136.5(6) . 2_655
C1 O1 Cu1 120.4(6) . .
Cu1 O1 Cu1 102.8(3) 2_655 .
C9 N2 C10 105.4(11) . .
C9 N2 C11 111.9(12) . .
C10 N2 C11 107.3(11) . .
C9 N2 Cu1 106.2(7) . .
C10 N2 Cu1 118.6(9) . .
C11 N2 Cu1 107.6(7) . .
C5 C4 C3 122.2(11) . .
C5 C4 Br4 119.1(11) . .
C3 C4 Br4 118.7(11) . .
C4 C5 C6 118.2(11) . .
C4 C5 H5 120.9 . .
C6 C5 H5 120.9 . .
C1 C6 C5 121.5(10) . .
C1 C6 C7 118.5(9) . .
C5 C6 C7 119.9(9) . .
N1 C7 C6 109.6(9) . .
N1 C7 H7A 109.8 . .
C6 C7 H7A 109.8 . .
N1 C7 H7B 109.8 . .
C6 C7 H7B 109.8 . .
H7A C7 H7B 108.2 . .
C8 N1 C7 113.1(9) . .
C8 N1 Cu1 107.6(7) . .
C7 N1 Cu1 113.9(6) . .
C8 N1 H1 107.3 . .
C7 N1 H1 107.3 . .
Cu1 N1 H1 107.3 . .
C6 C1 O1 120.3(10) . .
C6 C1 C2 120.3(10) . .
O1 C1 C2 119.2(11) . .
C3 C2 C1 119.2(13) . .
C3 C2 H2 120.4 . .
C1 C2 H2 120.4 . .
C2 C3 C4 118.1(13) . .
C2 C3 H3 120.9 . .
C4 C3 H3 120.9 . .
N1 C8 C9 108.1(10) . .
N1 C8 H8A 110.1 . .
C9 C8 H8A 110.1 . .
N1 C8 H8B 110.1 . .
C9 C8 H8B 110.1 . .
H8A C8 H8B 108.4 . .
N2 C9 C8 109.7(11) . .
N2 C9 H9A 109.7 . .
C8 C9 H9A 109.7 . .
N2 C9 H9B 109.7 . .
C8 C9 H9B 109.7 . .
H9A C9 H9B 108.2 . .
N2 C10 H10A 109.5 . .
N2 C10 H10B 109.5 . .
H10A C10 H10B 109.5 . .
N2 C10 H10C 109.5 . .
H10A C10 H10C 109.5 . .
H10B C10 H10C 109.5 . .
N2 C11 H11A 109.5 . .
N2 C11 H11B 109.5 . .
H11A C11 H11B 109.5 . .
N2 C11 H11C 109.5 . .
H11A C11 H11C 109.5 . .
H11B C11 H11C 109.5 . .
H1W2 O2W H2W2 104.7 . .

loop_
_geom_bond_atom_site_label_1
_geom_bond_atom_site_label_2
_geom_bond_distance
_geom_bond_site_symmetry_2
Br4 C4 1.928(12) .
Br1 Cu2 2.392(2) .
Br1 Cu1 2.701(2) .
Br2 Cu2 2.346(4) .
Cu1 O1 1.947(6) 2_655
Cu1 O1 1.959(7) .
Cu1 N1 1.994(8) .
Cu1 N2 2.047(9) .
Cu1 Cu1 3.052(3) 2_655
Cu2 Br1 2.392(2) 2_655
O1 C1 1.371(12) .
O1 Cu1 1.947(6) 2_655
N2 C9 1.473(15) .
N2 C10 1.475(17) .
N2 C11 1.476(16) .
C4 C5 1.348(18) .
C4 C3 1.406(19) .
C5 C6 1.378(13) .
C5 H5 0.9300 .
C6 C1 1.358(15) .
C6 C7 1.502(15) .
C7 N1 1.490(14) .
C7 H7A 0.9700 .
C7 H7B 0.9700 .
N1 C8 1.465(14) .
N1 H1 0.9100 .
C1 C2 1.387(17) .
C2 C3 1.386(17) .
C2 H2 0.9300 .
C3 H3 0.9300 .
C8 C9 1.488(18) .
C8 H8A 0.9700 .
C8 H8B 0.9700 .
C9 H9A 0.9700 .
C9 H9B 0.9700 .
C10 H10A 0.9600 .
C10 H10B 0.9600 .
C10 H10C 0.9600 .
C11 H11A 0.9600 .
C11 H11B 0.9600 .
C11 H11C 0.9600 .
O2W H1W2 0.8512 .
O2W H2W2 1.1025 .
